data_7058770
loop_
_publ_author_name
'Hayashi, Satoko'
'Uegaito, Manabu'
'Nishide, Taro'
'Tanaka, Eiichiro'
'Nakanishi, Waro'
'Sasamori, Takahiro'
'Tokitoh, Norihiro'
'Minoura, Mao'

_publ_section_title
;
 Nature of the E&#x22EF;E&#x2032; interactions (E, E&#x2032; = O, S, Se,
 and Te) at naphthalene 1,8-positions with fine details of the structures:
 experimental and theoretical investigations
;
_journal_issue 36
_journal_name_full 'New Journal of Chemistry'
_journal_page_first 14224
_journal_paper_doi 10.1039/C9NJ02198A
_journal_volume 43
_journal_year 2019
_chemical_formula_moiety 'C22 H16 S Se'
_chemical_formula_sum 'C22 H16 S Se'
_chemical_formula_weight 391.37
_space_group_crystal_system orthorhombic
_space_group_IT_number 19
_space_group_name_Hall 'P 2ac 2ab'
_space_group_name_H-M_alt 'P 21 21 21'
_symmetry_space_group_name_Hall 'P 2ac 2ab'
_symmetry_space_group_name_H-M 'P 21 21 21'
_atom_sites_solution_hydrogens difmap
_audit_creation_method SHELXL-2014/7
_audit_update_record
;
2019-07-25 deposited with the CCDC.    2019-08-08 downloaded from the CCDC.
;
_cell_angle_alpha 90
_cell_angle_beta 90
_cell_angle_gamma 90
_cell_formula_units_Z 4
_cell_length_a 5.9551(14)
_cell_length_b 16.121(4)
_cell_length_c 17.821(4)
_cell_measurement_reflns_used 5712
_cell_measurement_temperature 103(2)
_cell_measurement_theta_max 25.5
_cell_measurement_theta_min 2.5
_cell_volume 1710.9(7)
_computing_cell_refinement CrystalClear
_computing_data_collection CrystalClear
_computing_data_reduction CrystalClear
_computing_molecular_graphics 'Yadokari-XG 2011 (Wakita Nemoto et al., 2011)'
_computing_publication_material 'Yadokari-XG 2011 (Wakita,Nemoto et al., 2011)'
_computing_structure_refinement 'SHELXL-2014/7 (Sheldrick, 2014)'
_computing_structure_solution 'SHELXT-2014/7 (Sheldrick, 2014)'
_diffrn_ambient_temperature 103(2)
_diffrn_detector_area_resol_mean 7.31
_diffrn_measured_fraction_theta_full 0.996
_diffrn_measured_fraction_theta_max 0.996
_diffrn_measurement_device_type 'Rigaku Mercury'
_diffrn_measurement_method \w
_diffrn_radiation_monochromator graphite
_diffrn_radiation_source 'fine-focus sealed tube'
_diffrn_radiation_type MoK\a
_diffrn_radiation_wavelength 0.7107
_diffrn_reflns_av_R_equivalents 0.0262
_diffrn_reflns_av_unetI/netI 0.0359
_diffrn_reflns_Laue_measured_fraction_full 0.996
_diffrn_reflns_Laue_measured_fraction_max 0.996
_diffrn_reflns_limit_h_max 7
_diffrn_reflns_limit_h_min -7
_diffrn_reflns_limit_k_max 16
_diffrn_reflns_limit_k_min -19
_diffrn_reflns_limit_l_max 21
_diffrn_reflns_limit_l_min -21
_diffrn_reflns_number 11625
_diffrn_reflns_point_group_measured_fraction_full 0.996
_diffrn_reflns_point_group_measured_fraction_max 0.996
_diffrn_reflns_theta_full 25.241
_diffrn_reflns_theta_max 25.500
_diffrn_reflns_theta_min 2.527
_exptl_absorpt_coefficient_mu 2.316
_exptl_absorpt_correction_T_max 0.801
_exptl_absorpt_correction_T_min 0.654
_exptl_absorpt_correction_type multi-scan
_exptl_absorpt_process_details 'Jacobson, R. (1998) Private communication'
_exptl_crystal_colour yellow
_exptl_crystal_density_diffrn 1.519
_exptl_crystal_description prism
_exptl_crystal_F_000 792
_exptl_crystal_size_max 0.200
_exptl_crystal_size_mid 0.100
_exptl_crystal_size_min 0.100
_refine_diff_density_max 0.312
_refine_diff_density_min -0.411
_refine_diff_density_rms 0.054
_refine_ls_abs_structure_details
;
 Flack x determined using 1240 quotients [(I+)-(I-)]/[(I+)+(I-)]
 (Parsons, Flack and Wagner, Acta Cryst. B69 (2013) 249-259).
;
_refine_ls_abs_structure_Flack 0.043(4)
_refine_ls_extinction_method none
_refine_ls_goodness_of_fit_ref 1.061
_refine_ls_hydrogen_treatment refall
_refine_ls_matrix_type full
_refine_ls_number_parameters 281
_refine_ls_number_reflns 3163
_refine_ls_number_restraints 0
_refine_ls_restrained_S_all 1.061
_refine_ls_R_factor_all 0.0233
_refine_ls_R_factor_gt 0.0223
_refine_ls_shift/su_max 0.001
_refine_ls_shift/su_mean 0.000
_refine_ls_structure_factor_coef Fsqd
_refine_ls_weighting_details 'w=1/[\s^2^(Fo^2^)+(0.0259P)^2^] where P=(Fo^2^+2Fc^2^)/3'
_refine_ls_weighting_scheme calc
_refine_ls_wR_factor_gt 0.0536
_refine_ls_wR_factor_ref 0.0542
_reflns_Friedel_coverage 0.710
_reflns_Friedel_fraction_full 0.996
_reflns_Friedel_fraction_max 0.996
_reflns_number_gt 3076
_reflns_number_total 3163
_reflns_threshold_expression 'I > 2\s(I)'
_cod_data_source_file c9nj02198a2.cif
_cod_data_source_block 3d_PhS-PhSe-Nap
_cod_depositor_comments 'Adding full bibliography for 7058768--7058773.cif.'
_cod_original_cell_volume 1710.8(7)
_cod_database_code 7058770
_shelx_shelxl_version_number 2014/7
_shelx_space_group_comment
;
The symmetry employed for this shelxl refinement is uniquely defined
by the following loop, which should always be used as a source of
symmetry information in preference to the above space-group names.
They are only intended as comments.
;
_shelx_estimated_absorpt_t_min 0.654
_shelx_estimated_absorpt_t_max 0.801

loop_
_space_group_symop_operation_xyz
'x, y, z'
'-x+1/2, -y, z+1/2'
'x+1/2, -y+1/2, -z'
'-x, y+1/2, -z+1/2'

loop_
_atom_site_label
_atom_site_type_symbol
_atom_site_fract_x
_atom_site_fract_y
_atom_site_fract_z
_atom_site_U_iso_or_equiv
_atom_site_adp_type
_atom_site_occupancy
_atom_site_site_symmetry_order
_atom_site_calc_flag
Se1 Se -0.02930(5) 0.99294(2) 0.35994(2) 0.01723(10) Uani 1 1 d
S1 S -0.31186(14) 0.85633(5) 0.29126(5) 0.01229(18) Uani 1 1 d
C1 C 0.1383(6) 0.8967(2) 0.39274(18) 0.0128(7) Uani 1 1 d
C2 C 0.3050(6) 0.9102(2) 0.44439(19) 0.0161(8) Uani 1 1 d
H1 H 0.343(6) 0.967(2) 0.4616(19) 0.013(9) Uiso 1 1 d
C3 C 0.4517(6) 0.8464(2) 0.4672(2) 0.0199(8) Uani 1 1 d
H2 H 0.573(6) 0.857(2) 0.505(2) 0.020(10) Uiso 1 1 d
C4 C 0.4290(6) 0.7688(2) 0.4371(2) 0.0188(8) Uani 1 1 d
H3 H 0.532(7) 0.727(2) 0.447(2) 0.027(11) Uiso 1 1 d
C5 C 0.2302(6) 0.6700(2) 0.3572(2) 0.0204(8) Uani 1 1 d
H4 H 0.324(7) 0.631(2) 0.368(2) 0.033(12) Uiso 1 1 d
C6 C 0.0584(8) 0.6490(2) 0.3120(2) 0.0247(9) Uani 1 1 d
H5 H 0.041(8) 0.600(3) 0.295(2) 0.040(13) Uiso 1 1 d
C7 C -0.1011(7) 0.7085(2) 0.2922(2) 0.0202(8) Uani 1 1 d
H6 H -0.219(6) 0.699(2) 0.2621(19) 0.007(9) Uiso 1 1 d
C8 C -0.0827(6) 0.7897(2) 0.31614(18) 0.0155(8) Uani 1 1 d
C9 C 0.0983(5) 0.81487(19) 0.36368(19) 0.0130(7) Uani 1 1 d
C10 C 0.2547(6) 0.7516(2) 0.38620(18) 0.0160(8) Uani 1 1 d
C11 C 0.1910(6) 1.0776(2) 0.37823(18) 0.0145(7) Uani 1 1 d
C12 C 0.1303(6) 1.1463(2) 0.4216(2) 0.0174(8) Uani 1 1 d
H7 H -0.023(6) 1.148(2) 0.4449(19) 0.016(9) Uiso 1 1 d
C13 C 0.2758(7) 1.2133(2) 0.4281(2) 0.0207(8) Uani 1 1 d
H8 H 0.227(6) 1.260(2) 0.451(2) 0.023(11) Uiso 1 1 d
C14 C 0.4811(7) 1.2127(2) 0.3922(2) 0.0208(8) Uani 1 1 d
H9 H 0.578(6) 1.259(2) 0.3971(19) 0.013(9) Uiso 1 1 d
C15 C 0.5423(6) 1.1451(2) 0.3494(2) 0.0202(8) Uani 1 1 d
H10 H 0.691(6) 1.146(2) 0.317(2) 0.018(10) Uiso 1 1 d
C16 C 0.3988(6) 1.0775(2) 0.34222(19) 0.0172(8) Uani 1 1 d
H11 H 0.445(7) 1.033(2) 0.317(2) 0.023(10) Uiso 1 1 d
C17 C -0.2382(6) 0.8913(2) 0.19965(19) 0.0154(7) Uani 1 1 d
C18 C -0.0297(7) 0.8801(2) 0.1670(2) 0.0177(8) Uani 1 1 d
H12 H 0.069(7) 0.851(2) 0.190(2) 0.025(12) Uiso 1 1 d
C19 C 0.0081(7) 0.9069(2) 0.0938(2) 0.0212(8) Uani 1 1 d
H13 H 0.144(6) 0.898(2) 0.070(2) 0.020(10) Uiso 1 1 d
C20 C -0.1619(7) 0.9460(2) 0.0541(2) 0.0232(9) Uani 1 1 d
H14 H -0.138(7) 0.964(2) 0.006(2) 0.028(11) Uiso 1 1 d
C21 C -0.3673(7) 0.9592(2) 0.0875(2) 0.0216(8) Uani 1 1 d
H15 H -0.489(6) 0.987(2) 0.062(2) 0.018(9) Uiso 1 1 d
C22 C -0.4061(6) 0.9325(2) 0.1601(2) 0.0185(8) Uani 1 1 d
H16 H -0.538(6) 0.942(2) 0.1808(19) 0.010(9) Uiso 1 1 d

loop_
_atom_site_aniso_label
_atom_site_aniso_U_11
_atom_site_aniso_U_22
_atom_site_aniso_U_33
_atom_site_aniso_U_23
_atom_site_aniso_U_13
_atom_site_aniso_U_12
Se1 0.01677(16) 0.01375(18) 0.02117(17) -0.00128(14) -0.00463(14) 0.00144(14)
S1 0.0113(4) 0.0157(4) 0.0098(4) 0.0001(3) 0.0001(3) -0.0037(3)
C1 0.0142(18) 0.0119(18) 0.0122(17) 0.0030(13) 0.0009(14) 0.0009(14)
C2 0.0215(19) 0.0111(19) 0.0158(18) 0.0004(14) -0.0014(15) -0.0011(15)
C3 0.0212(18) 0.0209(19) 0.0176(17) 0.0054(15) -0.0040(17) 0.0002(17)
C4 0.019(2) 0.017(2) 0.0197(19) 0.0097(15) 0.0014(16) 0.0034(16)
C5 0.031(2) 0.0137(18) 0.0165(18) 0.0026(16) 0.0069(18) 0.0050(15)
C6 0.045(3) 0.0108(19) 0.0178(18) -0.0043(15) 0.0060(19) -0.0019(19)
C7 0.030(2) 0.019(2) 0.0115(17) -0.0033(15) -0.0002(16) -0.0058(17)
C8 0.0208(19) 0.0154(18) 0.0103(16) 0.0004(14) 0.0024(14) -0.0034(15)
C9 0.0161(16) 0.0145(17) 0.0084(15) 0.0031(14) 0.0044(15) 0.0008(13)
C10 0.021(2) 0.0124(18) 0.0144(17) 0.0063(13) 0.0056(14) 0.0008(14)
C11 0.0174(17) 0.0128(17) 0.0134(17) 0.0027(13) -0.0041(15) -0.0005(15)
C12 0.0171(18) 0.0167(19) 0.0184(18) -0.0002(16) -0.0015(15) 0.0021(16)
C13 0.029(2) 0.0095(19) 0.023(2) -0.0018(16) -0.0037(17) 0.0030(16)
C14 0.022(2) 0.0146(18) 0.0258(19) 0.0057(15) -0.0095(17) -0.0035(17)
C15 0.0167(16) 0.0229(19) 0.0209(18) 0.0084(15) -0.0010(16) 0.0025(15)
C16 0.0208(18) 0.0156(19) 0.0152(18) -0.0015(14) -0.0028(14) 0.0062(15)
C17 0.0193(19) 0.0125(18) 0.0142(17) -0.0023(14) -0.0030(15) -0.0070(14)
C18 0.0147(18) 0.0198(19) 0.0187(18) -0.0002(14) -0.0030(16) -0.0027(17)
C19 0.020(2) 0.023(2) 0.0206(19) -0.0014(15) 0.0028(17) -0.0069(17)
C20 0.032(2) 0.022(2) 0.0157(19) 0.0022(16) -0.0023(17) -0.0116(18)
C21 0.026(2) 0.0158(19) 0.023(2) 0.0015(16) -0.0078(17) -0.0048(16)
C22 0.0169(19) 0.0160(19) 0.023(2) -0.0050(15) 0.0000(15) -0.0019(15)

loop_
_atom_type_symbol
_atom_type_description
_atom_type_scat_dispersion_real
_atom_type_scat_dispersion_imag
_atom_type_scat_source
C C 0.0033 0.0016 'International Tables Vol C Tables 4.2.6.8 and 6.1.1.4'
H H 0.0000 0.0000 'International Tables Vol C Tables 4.2.6.8 and 6.1.1.4'
S S 0.1246 0.1234 'International Tables Vol C Tables 4.2.6.8 and 6.1.1.4'
Se Se -0.0929 2.2259 'International Tables Vol C Tables 4.2.6.8 and 6.1.1.4'

loop_
_geom_angle_atom_site_label_1
_geom_angle_atom_site_label_2
_geom_angle_atom_site_label_3
_geom_angle
C11 Se1 C1 99.55(15)
C17 S1 C8 103.23(16)
C2 C1 C9 120.5(3)
C2 C1 Se1 116.7(3)
C9 C1 Se1 122.8(3)
C1 C2 C3 121.8(3)
C1 C2 H1 121.2(19)
C3 C2 H1 116(2)
C4 C3 C2 119.5(3)
C4 C3 H2 120(2)
C2 C3 H2 121(2)
C3 C4 C10 120.5(3)
C3 C4 H3 122(2)
C10 C4 H3 118(2)
C6 C5 C10 121.9(4)
C6 C5 H4 116(3)
C10 C5 H4 122(3)
C5 C6 C7 119.8(3)
C5 C6 H5 123(3)
C7 C6 H5 117(3)
C8 C7 C6 121.3(4)
C8 C7 H6 114(2)
C6 C7 H6 125(2)
C7 C8 C9 120.8(3)
C7 C8 S1 115.5(3)
C9 C8 S1 123.4(3)
C8 C9 C1 126.8(3)
C8 C9 C10 116.9(3)
C1 C9 C10 116.3(3)
C4 C10 C5 119.6(3)
C4 C10 C9 121.2(3)
C5 C10 C9 119.3(3)
C16 C11 C12 119.1(3)
C16 C11 Se1 121.8(3)
C12 C11 Se1 118.7(3)
C13 C12 C11 120.0(4)
C13 C12 H7 121.1(19)
C11 C12 H7 118.8(19)
C14 C13 C12 120.6(3)
C14 C13 H8 120(3)
C12 C13 H8 119(3)
C15 C14 C13 119.7(3)
C15 C14 H9 121(2)
C13 C14 H9 120(2)
C14 C15 C16 120.5(3)
C14 C15 H10 121.1(19)
C16 C15 H10 118.1(19)
C15 C16 C11 120.1(3)
C15 C16 H11 119(3)
C11 C16 H11 121(3)
C18 C17 C22 119.6(3)
C18 C17 S1 124.4(3)
C22 C17 S1 116.0(3)
C17 C18 C19 119.9(4)
C17 C18 H12 119(3)
C19 C18 H12 121(3)
C20 C19 C18 120.1(4)
C20 C19 H13 118(2)
C18 C19 H13 122(2)
C21 C20 C19 119.9(4)
C21 C20 H14 120(3)
C19 C20 H14 121(3)
C20 C21 C22 120.3(4)
C20 C21 H15 122(2)
C22 C21 H15 118(2)
C21 C22 C17 120.1(4)
C21 C22 H16 119(2)
C17 C22 H16 121(2)

loop_
_geom_bond_atom_site_label_1
_geom_bond_atom_site_label_2
_geom_bond_distance
Se1 C11 1.921(3)
Se1 C1 1.935(3)
S1 C17 1.782(4)
S1 C8 1.792(4)
C1 C2 1.371(5)
C1 C9 1.437(5)
C2 C3 1.410(5)
C2 H1 0.99(3)
C3 C4 1.367(5)
C3 H2 1.00(4)
C4 C10 1.406(5)
C4 H3 0.92(4)
C5 C6 1.345(6)
C5 C10 1.421(5)
C5 H4 0.86(4)
C6 C7 1.396(6)
C6 H5 0.85(4)
C7 C8 1.381(5)
C7 H6 0.89(3)
C8 C9 1.430(5)
C9 C10 1.438(5)
C11 C16 1.394(5)
C11 C12 1.398(5)
C12 C13 1.390(5)
C12 H7 1.00(4)
C13 C14 1.380(5)
C13 H8 0.91(4)
C14 C15 1.380(5)
C14 H9 0.95(3)
C15 C16 1.391(5)
C15 H10 1.05(4)
C16 H11 0.89(4)
C17 C18 1.383(5)
C17 C22 1.392(5)
C18 C19 1.392(5)
C18 H12 0.85(4)
C19 C20 1.387(6)
C19 H13 0.93(4)
C20 C21 1.377(6)
C20 H14 0.92(4)
C21 C22 1.384(5)
C21 H15 0.97(4)
C22 H16 0.88(4)

loop_
_geom_torsion_atom_site_label_1
_geom_torsion_atom_site_label_2
_geom_torsion_atom_site_label_3
_geom_torsion_atom_site_label_4
_geom_torsion
C9 C1 C2 C3 4.2(5)
Se1 C1 C2 C3 -174.1(3)
C1 C2 C3 C4 0.3(6)
C2 C3 C4 C10 -2.9(6)
C10 C5 C6 C7 0.4(6)
C5 C6 C7 C8 2.1(6)
C6 C7 C8 C9 -1.5(5)
C6 C7 C8 S1 -175.7(3)
C17 S1 C8 C7 -85.9(3)
C17 S1 C8 C9 100.0(3)
C7 C8 C9 C1 180.0(3)
S1 C8 C9 C1 -6.2(5)
C7 C8 C9 C10 -1.4(5)
S1 C8 C9 C10 172.4(2)
C2 C1 C9 C8 172.8(3)
Se1 C1 C9 C8 -9.1(5)
C2 C1 C9 C10 -5.8(5)
Se1 C1 C9 C10 172.3(2)
C3 C4 C10 C5 -178.2(3)
C3 C4 C10 C9 0.9(5)
C6 C5 C10 C4 175.9(4)
C6 C5 C10 C9 -3.3(5)
C8 C9 C10 C4 -175.5(3)
C1 C9 C10 C4 3.3(5)
C8 C9 C10 C5 3.7(5)
C1 C9 C10 C5 -177.6(3)
C16 C11 C12 C13 0.4(5)
Se1 C11 C12 C13 -171.9(3)
C11 C12 C13 C14 -0.3(5)
C12 C13 C14 C15 0.2(5)
C13 C14 C15 C16 -0.1(5)
C14 C15 C16 C11 0.1(5)
C12 C11 C16 C15 -0.3(5)
Se1 C11 C16 C15 171.8(3)
C8 S1 C17 C18 -11.5(3)
C8 S1 C17 C22 168.6(3)
C22 C17 C18 C19 -2.7(5)
S1 C17 C18 C19 177.5(3)
C17 C18 C19 C20 1.0(5)
C18 C19 C20 C21 0.9(6)
C19 C20 C21 C22 -1.1(6)
C20 C21 C22 C17 -0.7(5)
C18 C17 C22 C21 2.6(5)
S1 C17 C22 C21 -177.6(3)
